data_7064130
loop_
_publ_author_name
'Panda, Pradeepta'
'Shanmugapriya, V.'

_publ_section_title
;
 Single-step nitration of N,N&#x2032;-Bispyrrolylmethane: Polynitro
 Derivatives as Insensitive Energetic Materials
;
_journal_name_full 'New Journal of Chemistry'
_journal_paper_doi 10.1039/D5NJ03844H
_journal_year 2025
_chemical_formula_moiety 'C9 H6 N6 O8'
_chemical_formula_sum 'C9 H6 N6 O8'
_chemical_formula_weight 326.20
_space_group_crystal_system monoclinic
_space_group_IT_number 14
_space_group_name_Hall '-P 2ybc'
_space_group_name_H-M_alt 'P 1 21/c 1'
_atom_sites_solution_hydrogens geom
_audit_creation_date 2025-03-28
_audit_creation_method
;
Olex2 1.3-ac4
(compiled 2018.12.18 svn.r3554 for Rigaku Oxford Diffraction, GUI svn.r1)
;
_audit_update_record
;
2025-07-29 deposited with the CCDC.	2025-11-14 downloaded from the CCDC.
;
_cell_angle_alpha 90
_cell_angle_beta 107.6950(10)
_cell_angle_gamma 90
_cell_formula_units_Z 8
_cell_length_a 8.6057(4)
_cell_length_b 23.5270(9)
_cell_length_c 12.9863(6)
_cell_measurement_reflns_used 9946
_cell_measurement_temperature 296(2)
_cell_measurement_theta_max 25.04
_cell_measurement_theta_min 2.39
_cell_volume 2504.89(19)
_computing_cell_refinement 'Bruker SAINT'
_computing_data_collection 'Bruker APEX2'
_computing_data_reduction 'Bruker SAINT'
_computing_molecular_graphics 'Olex2 (Dolomanov et al., 2009)'
_computing_publication_material 'Olex2 (Dolomanov et al., 2009)'
_computing_structure_refinement 'SHELXL-2018/3 (Sheldrick, 2018)'
_computing_structure_solution 'SHELXS-97 (Sheldrick 2008)'
_diffrn_ambient_temperature 296(2)
_diffrn_measured_fraction_theta_full 0.990
_diffrn_measured_fraction_theta_max 0.990
_diffrn_measurement_device_type 'Bruker APEX-II CCD'
_diffrn_measurement_method '\f and \w scans'
_diffrn_radiation_type MoK\a
_diffrn_radiation_wavelength 0.71073
_diffrn_reflns_av_R_equivalents 0.0417
_diffrn_reflns_av_unetI/netI 0.0222
_diffrn_reflns_Laue_measured_fraction_full 0.990
_diffrn_reflns_Laue_measured_fraction_max 0.990
_diffrn_reflns_limit_h_max 10
_diffrn_reflns_limit_h_min -10
_diffrn_reflns_limit_k_max 27
_diffrn_reflns_limit_k_min -27
_diffrn_reflns_limit_l_max 15
_diffrn_reflns_limit_l_min -15
_diffrn_reflns_number 41866
_diffrn_reflns_point_group_measured_fraction_full 0.990
_diffrn_reflns_point_group_measured_fraction_max 0.990
_diffrn_reflns_theta_full 25.000
_diffrn_reflns_theta_max 25.000
_diffrn_reflns_theta_min 2.389
_exptl_absorpt_coefficient_mu 0.155
_exptl_absorpt_correction_T_max 0.991
_exptl_absorpt_correction_T_min 0.985
_exptl_absorpt_correction_type multi-scan
_exptl_absorpt_process_details SADABS
_exptl_crystal_colour Yellow
_exptl_crystal_density_diffrn 1.730
_exptl_crystal_description Block
_exptl_crystal_F_000 1328
_exptl_crystal_size_max 0.1
_exptl_crystal_size_mid 0.08
_exptl_crystal_size_min 0.06
_refine_diff_density_max 0.250
_refine_diff_density_min -0.210
_refine_diff_density_rms 0.037
_refine_ls_extinction_method none
_refine_ls_goodness_of_fit_ref 1.024
_refine_ls_hydrogen_treatment constr
_refine_ls_matrix_type full
_refine_ls_number_parameters 415
_refine_ls_number_reflns 4368
_refine_ls_number_restraints 0
_refine_ls_restrained_S_all 1.024
_refine_ls_R_factor_all 0.0527
_refine_ls_R_factor_gt 0.0413
_refine_ls_shift/su_max 0.007
_refine_ls_shift/su_mean 0.001
_refine_ls_structure_factor_coef Fsqd
_refine_ls_weighting_details 'w=1/[\s^2^(Fo^2^)+(0.0546P)^2^+1.2784P] where P=(Fo^2^+2Fc^2^)/3'
_refine_ls_weighting_scheme calc
_refine_ls_wR_factor_gt 0.1037
_refine_ls_wR_factor_ref 0.1130
_reflns_Friedel_coverage 0.000
_reflns_number_gt 3573
_reflns_number_total 4368
_reflns_threshold_expression 'I > 2\s(I)'
_cod_data_source_file d5nj03844h3.cif
_cod_data_source_block vsp-c4
_cod_database_code 7064130
_shelx_shelxl_version_number 2018/3
_shelx_space_group_comment
;
The symmetry employed for this shelxl refinement is uniquely defined
by the following loop, which should always be used as a source of
symmetry information in preference to the above space-group names.
They are only intended as comments.
;
_shelx_estimated_absorpt_t_max 0.991
_shelx_estimated_absorpt_t_min 0.985
_olex2_refinement_description
;
1. Others
 Fixed Uiso: H1(0.045) H3(0.051) H5A(0.046) H5B(0.046) H6(0.044) H9(0.047)
 H10(0.048) H12(0.048) H14A(0.047) H14B(0.047) H15(0.048) H18(0.043)
 Fixed X: H1(-0.047556) H3(-0.286208) H5A(0.227401) H5B(0.254017) H6(0.221364)
 H9(0.487355) H10(0.160825) H12(0.198175) H14A(0.39813) H14B(0.348237)
 H15(0.703923) H18(0.545199)
 Fixed Y: H1(0.528299) H3(0.671983) H5A(0.563769) H5B(0.629717) H6(0.528387)
 H9(0.658017) H10(0.598456) H12(0.676964) H14A(0.714154) H14B(0.653477)
 H15(0.727381) H18(0.569484)
 Fixed Z: H1(0.198611) H3(0.225903) H5A(0.220317) H5B(0.22194) H6(0.431642)
 H9(0.379198) H10(0.802268) H12(0.535191) H14A(0.918929) H14B(0.948145)
 H15(0.974833) H18(0.890517)
;
_olex2_submission_special_instructions 'No special instructions were received'

loop_
_space_group_symop_operation_xyz
'x, y, z'
'-x, y+1/2, -z+1/2'
'-x, -y, -z'
'x, -y-1/2, z-1/2'

loop_
_atom_site_label
_atom_site_type_symbol
_atom_site_fract_x
_atom_site_fract_y
_atom_site_fract_z
_atom_site_U_iso_or_equiv
_atom_site_adp_type
_atom_site_occupancy
_atom_site_site_symmetry_order
_atom_site_calc_flag
_atom_site_refinement_flags_posn
_atom_site_refinement_flags_adp
_atom_site_refinement_flags_occupancy
_atom_site_disorder_assembly
_atom_site_disorder_group
O1 O 0.5860(2) 0.52749(7) 0.69545(13) 0.0634(5) Uani 1 1 d . . . . .
O2 O 0.3336(3) 0.50091(10) 0.63327(16) 0.0887(7) Uani 1 1 d . . . . .
O5 O 0.1873(2) 0.71137(7) 0.32155(16) 0.0659(5) Uani 1 1 d . . . . .
O6 O -0.0485(3) 0.75164(8) 0.2810(2) 0.0959(8) Uani 1 1 d . . . . .
O7 O -0.3621(2) 0.50850(8) 0.13449(15) 0.0654(5) Uani 1 1 d . . . . .
O8 O -0.4965(2) 0.58391(9) 0.15090(17) 0.0765(6) Uani 1 1 d . . . . .
O15 O 0.6603(2) 0.64183(8) 0.68854(13) 0.0655(5) Uani 1 1 d . . . . .
O16 O 0.7348(2) 0.67260(8) 0.55316(15) 0.0691(5) Uani 1 1 d . . . . .
N00P N 0.0379(2) 0.70991(7) 0.28805(16) 0.0514(5) Uani 1 1 d . . . . .
N1 N 0.04362(19) 0.60752(6) 0.24629(12) 0.0346(4) Uani 1 1 d . . . . .
N2 N 0.31737(19) 0.59528(6) 0.36927(12) 0.0350(4) Uani 1 1 d . . . . .
N3 N 0.6486(2) 0.64337(8) 0.59240(15) 0.0479(4) Uani 1 1 d . . . . .
N4 N 0.4501(3) 0.52953(8) 0.62879(14) 0.0482(5) Uani 1 1 d . . . . .
N5 N -0.3696(2) 0.55828(9) 0.15978(15) 0.0488(5) Uani 1 1 d . . . . .
C1 C -0.0689(2) 0.56590(8) 0.21188(15) 0.0372(4) Uani 1 1 d . . . . .
H1 H -0.047556 0.528299 0.198611 0.045 Uiso 1 1 calc R U . . .
C2 C -0.2196(2) 0.58889(9) 0.20004(15) 0.0384(4) Uani 1 1 d . . . . .
C3 C -0.2035(2) 0.64634(9) 0.22688(17) 0.0424(5) Uani 1 1 d . . . . .
H3 H -0.286208 0.671983 0.225903 0.051 Uiso 1 1 calc R U . . .
C4 C -0.0406(2) 0.65681(8) 0.25484(16) 0.0382(4) Uani 1 1 d . . . . .
C5 C 0.2159(2) 0.59867(9) 0.25709(15) 0.0381(4) Uani 1 1 d . . . . .
H5A H 0.227401 0.563769 0.220317 0.046 Uiso 1 1 calc R U . . .
H5B H 0.254017 0.629717 0.221940 0.046 Uiso 1 1 calc R U . . .
C6 C 0.3013(2) 0.55632(8) 0.44295(15) 0.0367(4) Uani 1 1 d . . . . .
H6 H 0.221364 0.528387 0.431642 0.044 Uiso 1 1 calc R U . . .
C7 C 0.4243(2) 0.56590(8) 0.53653(15) 0.0363(4) Uani 1 1 d . . . . .
C8 C 0.5197(2) 0.61169(8) 0.51767(15) 0.0372(4) Uani 1 1 d . . . . .
C9 C 0.4505(2) 0.62872(8) 0.41384(16) 0.0392(5) Uani 1 1 d . . . . .
H9 H 0.487355 0.658017 0.379198 0.047 Uiso 1 1 calc R U . . .
O3 O -0.0491(2) 0.55270(8) 0.62845(16) 0.0738(5) Uani 1 1 d . . . . .
O4 O -0.0223(2) 0.59112(9) 0.48312(14) 0.0696(5) Uani 1 1 d . . . . .
O9 O 0.50599(19) 0.75813(6) 0.78347(13) 0.0534(4) Uani 1 1 d . . . . .
O10 O 0.4378(2) 0.75225(8) 0.60866(14) 0.0680(5) Uani 1 1 d . . . . .
O11 O 1.1104(2) 0.64181(9) 1.02061(15) 0.0731(5) Uani 1 1 d . . . . .
O12 O 1.0186(3) 0.72630(10) 1.0230(2) 0.1104(9) Uani 1 1 d . . . . .
O13 O 0.9701(2) 0.55768(8) 0.87012(16) 0.0731(5) Uani 1 1 d . . . . .
O14 O 0.8152(2) 0.50459(7) 0.93018(14) 0.0602(4) Uani 1 1 d . . . . .
N6 N 0.4277(2) 0.73667(7) 0.69660(15) 0.0431(4) Uani 1 1 d . . . . .
N7 N 0.30883(18) 0.66430(7) 0.78898(12) 0.0348(4) Uani 1 1 d . . . . .
N8 N 0.56821(18) 0.65506(7) 0.92573(12) 0.0354(4) Uani 1 1 d . . . . .
N9 N 0.9988(2) 0.67630(9) 1.00346(16) 0.0542(5) Uani 1 1 d . . . . .
N10 N 0.8625(2) 0.55095(8) 0.91094(13) 0.0439(4) Uani 1 1 d . . . . .
N11 N 0.0129(2) 0.58685(9) 0.58122(16) 0.0510(5) Uani 1 1 d . . . . .
C10 C 0.1941(2) 0.62312(9) 0.75709(16) 0.0401(5) Uani 1 1 d . . . . .
H10 H 0.160825 0.598456 0.802268 0.048 Uiso 1 1 calc R U . . .
C11 C 0.1357(2) 0.62427(9) 0.64643(16) 0.0390(4) Uani 1 1 d . . . . .
C12 C 0.2145(2) 0.66694(8) 0.60698(16) 0.0400(5) Uani 1 1 d . . . . .
H12 H 0.198175 0.676964 0.535191 0.048 Uiso 1 1 calc R U . . .
C13 C 0.3207(2) 0.69079(8) 0.69666(15) 0.0349(4) Uani 1 1 d . . . . .
C14 C 0.3999(2) 0.67398(9) 0.90256(15) 0.0391(5) Uani 1 1 d . . . . .
H14A H 0.398130 0.714154 0.918929 0.047 Uiso 1 1 calc R U . . .
H14B H 0.348237 0.653477 0.948145 0.047 Uiso 1 1 calc R U . . .
C15 C 0.7026(2) 0.68890(9) 0.95822(16) 0.0402(5) Uani 1 1 d . . . . .
H15 H 0.703923 0.727381 0.974833 0.048 Uiso 1 1 calc R U . . .
C16 C 0.8347(2) 0.65622(9) 0.96197(15) 0.0381(4) Uani 1 1 d . . . . .
C17 C 0.7784(2) 0.60036(8) 0.93270(14) 0.0351(4) Uani 1 1 d . . . . .
C18 C 0.6142(2) 0.60062(8) 0.91128(14) 0.0356(4) Uani 1 1 d . . . . .
H18 H 0.545199 0.569484 0.890517 0.043 Uiso 1 1 calc R U . . .

loop_
_atom_site_aniso_label
_atom_site_aniso_U_11
_atom_site_aniso_U_22
_atom_site_aniso_U_33
_atom_site_aniso_U_23
_atom_site_aniso_U_13
_atom_site_aniso_U_12
O1 0.0761(12) 0.0590(10) 0.0448(9) 0.0067(8) 0.0031(8) 0.0192(9)
O2 0.0999(16) 0.0941(15) 0.0673(12) 0.0312(11) 0.0183(11) -0.0326(13)
O5 0.0459(10) 0.0437(9) 0.0966(14) -0.0040(8) 0.0045(9) -0.0085(7)
O6 0.0751(13) 0.0396(10) 0.155(2) -0.0172(11) 0.0074(13) 0.0149(9)
O7 0.0646(11) 0.0632(12) 0.0707(11) -0.0139(9) 0.0239(9) -0.0264(9)
O8 0.0359(9) 0.0866(14) 0.1033(15) 0.0132(11) 0.0159(9) -0.0034(9)
O15 0.0743(12) 0.0669(11) 0.0419(9) -0.0064(8) -0.0024(8) -0.0029(9)
O16 0.0526(10) 0.0685(12) 0.0796(12) 0.0002(9) 0.0101(9) -0.0194(9)
N00P 0.0502(12) 0.0348(10) 0.0630(12) -0.0003(8) 0.0079(9) 0.0006(8)
N1 0.0337(8) 0.0333(8) 0.0357(8) 0.0011(6) 0.0088(7) 0.0014(7)
N2 0.0333(8) 0.0331(8) 0.0360(8) 0.0017(7) 0.0066(7) 0.0006(7)
N3 0.0410(10) 0.0444(10) 0.0516(12) 0.0003(8) 0.0039(8) 0.0027(8)
N4 0.0661(13) 0.0408(10) 0.0372(9) 0.0029(8) 0.0148(9) 0.0068(9)
N5 0.0402(11) 0.0579(13) 0.0474(10) 0.0076(9) 0.0120(8) -0.0107(9)
C1 0.0416(11) 0.0321(10) 0.0364(10) 0.0005(8) 0.0098(8) -0.0031(8)
C2 0.0358(11) 0.0425(11) 0.0368(10) 0.0050(8) 0.0108(8) -0.0040(8)
C3 0.0375(11) 0.0429(11) 0.0471(12) 0.0049(9) 0.0132(9) 0.0069(9)
C4 0.0393(11) 0.0311(10) 0.0423(11) 0.0023(8) 0.0092(8) 0.0020(8)
C5 0.0324(10) 0.0456(11) 0.0351(10) 0.0016(8) 0.0084(8) 0.0040(8)
C6 0.0411(11) 0.0303(10) 0.0400(11) 0.0011(8) 0.0142(9) -0.0009(8)
C7 0.0424(11) 0.0325(10) 0.0349(10) 0.0018(8) 0.0130(8) 0.0071(8)
C8 0.0334(10) 0.0348(10) 0.0395(10) -0.0010(8) 0.0051(8) 0.0035(8)
C9 0.0353(10) 0.0364(11) 0.0450(11) 0.0049(8) 0.0107(9) -0.0008(8)
O3 0.0700(12) 0.0762(13) 0.0737(12) -0.0095(10) 0.0196(10) -0.0360(10)
O4 0.0589(11) 0.0961(14) 0.0474(10) -0.0156(9) 0.0064(8) -0.0132(10)
O9 0.0594(10) 0.0400(8) 0.0628(10) -0.0110(7) 0.0213(8) -0.0104(7)
O10 0.0814(13) 0.0652(11) 0.0581(10) 0.0204(9) 0.0221(9) -0.0162(9)
O11 0.0379(9) 0.0980(15) 0.0778(13) 0.0184(11) 0.0091(8) 0.0041(10)
O12 0.0656(13) 0.0792(16) 0.181(3) -0.0504(16) 0.0293(15) -0.0350(12)
O13 0.0813(13) 0.0690(12) 0.0898(14) 0.0105(10) 0.0569(11) 0.0194(10)
O14 0.0618(10) 0.0393(9) 0.0759(12) 0.0000(8) 0.0157(9) 0.0036(8)
N6 0.0437(10) 0.0339(9) 0.0524(11) 0.0047(8) 0.0158(8) 0.0006(7)
N7 0.0321(8) 0.0366(9) 0.0366(8) -0.0013(7) 0.0119(7) 0.0009(7)
N8 0.0329(8) 0.0369(9) 0.0363(8) -0.0037(7) 0.0106(7) -0.0014(7)
N9 0.0426(11) 0.0657(14) 0.0539(11) -0.0055(10) 0.0140(9) -0.0147(10)
N10 0.0445(10) 0.0462(11) 0.0401(9) 0.0048(8) 0.0117(8) 0.0096(8)
N11 0.0409(10) 0.0570(12) 0.0535(12) -0.0093(9) 0.0120(9) -0.0055(9)
C10 0.0358(10) 0.0401(11) 0.0459(11) 0.0023(9) 0.0147(9) -0.0045(8)
C11 0.0318(10) 0.0393(11) 0.0448(11) -0.0050(9) 0.0097(8) -0.0016(8)
C12 0.0402(11) 0.0401(11) 0.0383(10) 0.0039(8) 0.0099(8) 0.0067(9)
C13 0.0368(10) 0.0283(9) 0.0411(10) 0.0019(8) 0.0141(8) 0.0027(8)
C14 0.0354(10) 0.0481(12) 0.0357(10) -0.0043(8) 0.0137(8) 0.0029(9)
C15 0.0443(11) 0.0338(10) 0.0415(11) -0.0066(8) 0.0114(9) -0.0067(9)
C16 0.0329(10) 0.0457(11) 0.0345(10) 0.0000(8) 0.0086(8) -0.0051(9)
C17 0.0396(11) 0.0363(10) 0.0292(9) 0.0022(7) 0.0103(8) 0.0030(8)
C18 0.0397(11) 0.0330(10) 0.0332(10) -0.0011(8) 0.0097(8) -0.0031(8)

loop_
_atom_type_symbol
_atom_type_description
_atom_type_scat_dispersion_real
_atom_type_scat_dispersion_imag
_atom_type_scat_source
C C 0.0033 0.0016 'International Tables Vol C Tables 4.2.6.8 and 6.1.1.4'
H H 0.0000 0.0000 'International Tables Vol C Tables 4.2.6.8 and 6.1.1.4'
N N 0.0061 0.0033 'International Tables Vol C Tables 4.2.6.8 and 6.1.1.4'
O O 0.0106 0.0060 'International Tables Vol C Tables 4.2.6.8 and 6.1.1.4'

loop_
_geom_angle_atom_site_label_1
_geom_angle_atom_site_label_2
_geom_angle_atom_site_label_3
_geom_angle
_geom_angle_site_symmetry_1
_geom_angle_site_symmetry_3
_geom_angle_publ_flag
O5 N00P C4 118.83(17) . . ?
O6 N00P O5 123.67(19) . . ?
O6 N00P C4 117.49(19) . . ?
C1 N1 C4 106.97(16) . . ?
C1 N1 C5 122.10(16) . . ?
C4 N1 C5 130.55(16) . . ?
C6 N2 C5 125.57(16) . . ?
C6 N2 C9 109.96(16) . . ?
C9 N2 C5 124.33(16) . . ?
O15 N3 O16 124.5(2) . . ?
O15 N3 C8 118.71(19) . . ?
O16 N3 C8 116.64(19) . . ?
O1 N4 C7 119.1(2) . . ?
O2 N4 O1 124.34(19) . . ?
O2 N4 C7 116.54(19) . . ?
O7 N5 C2 117.67(19) . . ?
O8 N5 O7 124.5(2) . . ?
O8 N5 C2 117.9(2) . . ?
N1 C1 H1 126.0 . . ?
N1 C1 C2 108.00(17) . . ?
C2 C1 H1 126.0 . . ?
C1 C2 N5 124.08(19) . . ?
C1 C2 C3 109.65(18) . . ?
C3 C2 N5 126.18(19) . . ?
C2 C3 H3 127.5 . . ?
C4 C3 C2 105.01(18) . . ?
C4 C3 H3 127.5 . . ?
N1 C4 N00P 123.04(17) . . ?
C3 C4 N00P 126.59(18) . . ?
C3 C4 N1 110.38(17) . . ?
N1 C5 H5A 109.0 . . ?
N1 C5 H5B 109.0 . . ?
N2 C5 N1 112.75(15) . . ?
N2 C5 H5A 109.0 . . ?
N2 C5 H5B 109.0 . . ?
H5A C5 H5B 107.8 . . ?
N2 C6 H6 126.4 . . ?
N2 C6 C7 107.29(17) . . ?
C7 C6 H6 126.4 . . ?
C6 C7 N4 121.78(19) . . ?
C6 C7 C8 107.70(17) . . ?
C8 C7 N4 130.23(18) . . ?
C7 C8 N3 130.07(18) . . ?
C9 C8 N3 122.13(18) . . ?
C9 C8 C7 107.03(17) . . ?
N2 C9 H9 126.0 . . ?
C8 C9 N2 108.01(17) . . ?
C8 C9 H9 126.0 . . ?
O9 N6 C13 119.03(17) . . ?
O10 N6 O9 123.76(18) . . ?
O10 N6 C13 117.20(18) . . ?
C10 N7 C13 107.23(16) . . ?
C10 N7 C14 122.48(16) . . ?
C13 N7 C14 130.26(16) . . ?
C15 N8 C14 125.67(17) . . ?
C15 N8 C18 109.60(16) . . ?
C18 N8 C14 124.61(16) . . ?
O11 N9 C16 118.7(2) . . ?
O12 N9 O11 123.8(2) . . ?
O12 N9 C16 117.5(2) . . ?
O13 N10 O14 123.78(19) . . ?
O13 N10 C17 118.51(18) . . ?
O14 N10 C17 117.62(17) . . ?
O3 N11 C11 117.40(19) . . ?
O4 N11 O3 124.6(2) . . ?
O4 N11 C11 118.01(19) . . ?
N7 C10 H10 126.1 . . ?
N7 C10 C11 107.90(17) . . ?
C11 C10 H10 126.1 . . ?
C10 C11 N11 125.13(19) . . ?
C10 C11 C12 109.59(18) . . ?
C12 C11 N11 125.28(19) . . ?
C11 C12 H12 127.5 . . ?
C13 C12 C11 104.91(18) . . ?
C13 C12 H12 127.5 . . ?
N7 C13 N6 124.22(17) . . ?
C12 C13 N6 125.40(18) . . ?
C12 C13 N7 110.38(17) . . ?
N7 C14 H14A 109.5 . . ?
N7 C14 H14B 109.5 . . ?
N8 C14 N7 110.81(15) . . ?
N8 C14 H14A 109.5 . . ?
N8 C14 H14B 109.5 . . ?
H14A C14 H14B 108.1 . . ?
N8 C15 H15 126.2 . . ?
C16 C15 N8 107.60(17) . . ?
C16 C15 H15 126.2 . . ?
C15 C16 N9 123.04(19) . . ?
C15 C16 C17 107.56(17) . . ?
C17 C16 N9 128.87(19) . . ?
C16 C17 N10 130.64(18) . . ?
C18 C17 N10 121.18(18) . . ?
C18 C17 C16 107.59(17) . . ?
N8 C18 H18 126.2 . . ?
C17 C18 N8 107.64(17) . . ?
C17 C18 H18 126.2 . . ?

loop_
_geom_bond_atom_site_label_1
_geom_bond_atom_site_label_2
_geom_bond_distance
_geom_bond_site_symmetry_2
_geom_bond_publ_flag
O1 N4 1.226(2) . ?
O2 N4 1.224(3) . ?
O5 N00P 1.226(2) . ?
O6 N00P 1.218(2) . ?
O7 N5 1.223(3) . ?
O8 N5 1.222(3) . ?
O15 N3 1.222(2) . ?
O16 N3 1.230(2) . ?
N00P C4 1.423(3) . ?
N1 C1 1.354(2) . ?
N1 C4 1.390(2) . ?
N1 C5 1.461(2) . ?
N2 C5 1.455(2) . ?
N2 C6 1.362(2) . ?
N2 C9 1.365(2) . ?
N3 C8 1.440(3) . ?
N4 C7 1.433(3) . ?
N5 C2 1.431(3) . ?
C1 H1 0.9300 . ?
C1 C2 1.371(3) . ?
C2 C3 1.392(3) . ?
C3 H3 0.9300 . ?
C3 C4 1.359(3) . ?
C5 H5A 0.9700 . ?
C5 H5B 0.9700 . ?
C6 H6 0.9300 . ?
C6 C7 1.366(3) . ?
C7 C8 1.420(3) . ?
C8 C9 1.358(3) . ?
C9 H9 0.9300 . ?
O3 N11 1.227(3) . ?
O4 N11 1.221(2) . ?
O9 N6 1.232(2) . ?
O10 N6 1.228(2) . ?
O11 N9 1.225(3) . ?
O12 N9 1.204(3) . ?
O13 N10 1.209(2) . ?
O14 N10 1.216(2) . ?
N6 C13 1.419(3) . ?
N7 C10 1.355(2) . ?
N7 C13 1.382(2) . ?
N7 C14 1.462(2) . ?
N8 C14 1.456(2) . ?
N8 C15 1.361(2) . ?
N8 C18 1.370(2) . ?
N9 C16 1.430(3) . ?
N10 C17 1.442(3) . ?
N11 C11 1.437(3) . ?
C10 H10 0.9300 . ?
C10 C11 1.371(3) . ?
C11 C12 1.393(3) . ?
C12 H12 0.9300 . ?
C12 C13 1.364(3) . ?
C14 H14A 0.9700 . ?
C14 H14B 0.9700 . ?
C15 H15 0.9300 . ?
C15 C16 1.361(3) . ?
C16 C17 1.412(3) . ?
C17 C18 1.354(3) . ?
C18 H18 0.9300 . ?

loop_
_geom_torsion_atom_site_label_1
_geom_torsion_atom_site_label_2
_geom_torsion_atom_site_label_3
_geom_torsion_atom_site_label_4
_geom_torsion
_geom_torsion_site_symmetry_1
_geom_torsion_site_symmetry_2
_geom_torsion_site_symmetry_3
_geom_torsion_site_symmetry_4
_geom_torsion_publ_flag
O1 N4 C7 C6 156.33(19) . . . . ?
O1 N4 C7 C8 -16.6(3) . . . . ?
O2 N4 C7 C6 -21.4(3) . . . . ?
O2 N4 C7 C8 165.7(2) . . . . ?
O5 N00P C4 N1 -7.9(3) . . . . ?
O5 N00P C4 C3 172.4(2) . . . . ?
O6 N00P C4 N1 171.8(2) . . . . ?
O6 N00P C4 C3 -7.8(3) . . . . ?
O7 N5 C2 C1 0.0(3) . . . . ?
O7 N5 C2 C3 176.0(2) . . . . ?
O8 N5 C2 C1 -178.5(2) . . . . ?
O8 N5 C2 C3 -2.5(3) . . . . ?
O15 N3 C8 C7 -18.7(3) . . . . ?
O15 N3 C8 C9 149.9(2) . . . . ?
O16 N3 C8 C7 164.8(2) . . . . ?
O16 N3 C8 C9 -26.6(3) . . . . ?
N1 C1 C2 N5 176.83(17) . . . . ?
N1 C1 C2 C3 0.3(2) . . . . ?
N2 C6 C7 N4 -175.42(17) . . . . ?
N2 C6 C7 C8 -1.1(2) . . . . ?
N3 C8 C9 N2 -170.81(17) . . . . ?
N4 C7 C8 N3 -15.8(3) . . . . ?
N4 C7 C8 C9 174.30(19) . . . . ?
N5 C2 C3 C4 -176.52(18) . . . . ?
C1 N1 C4 N00P -179.35(18) . . . . ?
C1 N1 C4 C3 0.4(2) . . . . ?
C1 N1 C5 N2 -107.6(2) . . . . ?
C1 C2 C3 C4 0.0(2) . . . . ?
C2 C3 C4 N00P 179.50(19) . . . . ?
C2 C3 C4 N1 -0.2(2) . . . . ?
C4 N1 C1 C2 -0.4(2) . . . . ?
C4 N1 C5 N2 80.4(2) . . . . ?
C5 N1 C1 C2 -173.98(16) . . . . ?
C5 N1 C4 N00P -6.5(3) . . . . ?
C5 N1 C4 C3 173.23(18) . . . . ?
C5 N2 C6 C7 177.09(17) . . . . ?
C5 N2 C9 C8 -176.75(17) . . . . ?
C6 N2 C5 N1 59.7(2) . . . . ?
C6 N2 C9 C8 -0.8(2) . . . . ?
C6 C7 C8 N3 170.56(19) . . . . ?
C6 C7 C8 C9 0.6(2) . . . . ?
C7 C8 C9 N2 0.1(2) . . . . ?
C9 N2 C5 N1 -124.99(19) . . . . ?
C9 N2 C6 C7 1.2(2) . . . . ?
O3 N11 C11 C10 3.0(3) . . . . ?
O3 N11 C11 C12 -177.5(2) . . . . ?
O4 N11 C11 C10 -176.9(2) . . . . ?
O4 N11 C11 C12 2.6(3) . . . . ?
O9 N6 C13 N7 -6.5(3) . . . . ?
O9 N6 C13 C12 172.76(19) . . . . ?
O10 N6 C13 N7 172.64(18) . . . . ?
O10 N6 C13 C12 -8.1(3) . . . . ?
O11 N9 C16 C15 168.0(2) . . . . ?
O11 N9 C16 C17 -2.5(3) . . . . ?
O12 N9 C16 C15 -9.5(3) . . . . ?
O12 N9 C16 C17 180.0(2) . . . . ?
O13 N10 C17 C16 -32.8(3) . . . . ?
O13 N10 C17 C18 137.3(2) . . . . ?
O14 N10 C17 C16 150.7(2) . . . . ?
O14 N10 C17 C18 -39.3(3) . . . . ?
N7 C10 C11 N11 179.51(18) . . . . ?
N7 C10 C11 C12 0.0(2) . . . . ?
N8 C15 C16 N9 -173.45(17) . . . . ?
N8 C15 C16 C17 -1.1(2) . . . . ?
N9 C16 C17 N10 -16.8(3) . . . . ?
N9 C16 C17 C18 172.12(19) . . . . ?
N10 C17 C18 N8 -171.63(16) . . . . ?
N11 C11 C12 C13 -179.40(19) . . . . ?
C10 N7 C13 N6 179.58(18) . . . . ?
C10 N7 C13 C12 0.2(2) . . . . ?
C10 N7 C14 N8 107.8(2) . . . . ?
C10 C11 C12 C13 0.1(2) . . . . ?
C11 C12 C13 N6 -179.59(18) . . . . ?
C11 C12 C13 N7 -0.2(2) . . . . ?
C13 N7 C10 C11 -0.1(2) . . . . ?
C13 N7 C14 N8 -70.0(2) . . . . ?
C14 N7 C10 C11 -178.33(16) . . . . ?
C14 N7 C13 N6 -2.4(3) . . . . ?
C14 N7 C13 C12 178.24(18) . . . . ?
C14 N8 C15 C16 -174.71(17) . . . . ?
C14 N8 C18 C17 175.02(16) . . . . ?
C15 N8 C14 N7 116.7(2) . . . . ?
C15 N8 C18 C17 -1.2(2) . . . . ?
C15 C16 C17 N10 171.51(19) . . . . ?
C15 C16 C17 C18 0.4(2) . . . . ?
C16 C17 C18 N8 0.5(2) . . . . ?
C18 N8 C14 N7 -59.0(2) . . . . ?
C18 N8 C15 C16 1.5(2) . . . . ?
